data_7013593
loop_
_publ_author_name
'Kilian, Petr'
'Slawin, Alexandra M. Z.'
'Woollins, J. Derek'

_publ_section_title
;
 A structural study of 1,8-bis(dimethyl phosphonito) naphthalene and
 related crowded chalcogeno derivatives
;
_journal_issue 20
_journal_name_full 'Dalton Transactions'
_journal_page_first 3876
_journal_paper_doi 10.1039/b310392g
_journal_year 2003
_chemical_formula_sum 'C15 H20 Cl2 O4 P2 S2'
_chemical_formula_weight 461.27
_chemical_name_systematic
;
?
;
_space_group_IT_number 13
_symmetry_cell_setting monoclinic
_symmetry_space_group_name_Hall '-P 2yac'
_symmetry_space_group_name_H-M 'P 1 2/n 1'
_atom_sites_solution_hydrogens geom
_atom_sites_solution_primary direct
_atom_sites_solution_secondary difmap
_audit_creation_method SHELXL-97
_cell_angle_alpha 90.00
_cell_angle_beta 108.487(3)
_cell_angle_gamma 90.00
_cell_formula_units_Z 2
_cell_length_a 9.7707(19)
_cell_length_b 9.3104(18)
_cell_length_c 11.838(2)
_cell_measurement_reflns_used 71
_cell_measurement_temperature 125(2)
_cell_measurement_theta_max 28
_cell_measurement_theta_min 12
_cell_volume 1021.3(3)
_computing_cell_refinement 'Bruker SMART'
_computing_data_collection 'Bruker SMART'
_computing_data_reduction 'Bruker SHELXTL'
_computing_molecular_graphics 'Bruker SHELXTL'
_computing_publication_material 'Bruker SHELXTL'
_computing_structure_refinement 'SHELXL-97 (Sheldrick, 1997)'
_computing_structure_solution 'SHELXS-97 (Sheldrick, 1990)'
_diffrn_ambient_temperature 125(2)
_diffrn_detector_area_resol_mean 0.9
_diffrn_measured_fraction_theta_full 0.965
_diffrn_measured_fraction_theta_max 0.965
_diffrn_measurement_device_type 'CCD area detector'
_diffrn_measurement_method 'phi and omega scans'
_diffrn_radiation_monochromator graphite
_diffrn_radiation_source 'fine-focus sealed tube'
_diffrn_radiation_type MoK\a
_diffrn_radiation_wavelength 0.71073
_diffrn_reflns_av_R_equivalents 0.0186
_diffrn_reflns_av_sigmaI/netI 0.0157
_diffrn_reflns_limit_h_max 8
_diffrn_reflns_limit_h_min -10
_diffrn_reflns_limit_k_max 10
_diffrn_reflns_limit_k_min -10
_diffrn_reflns_limit_l_max 13
_diffrn_reflns_limit_l_min -13
_diffrn_reflns_number 4108
_diffrn_reflns_theta_full 23.26
_diffrn_reflns_theta_max 23.26
_diffrn_reflns_theta_min 2.19
_exptl_absorpt_coefficient_mu 0.696
_exptl_absorpt_correction_T_max 1.00000
_exptl_absorpt_correction_T_min 0.848818
_exptl_absorpt_correction_type SADABS
_exptl_crystal_colour colourless
_exptl_crystal_density_diffrn 1.500
_exptl_crystal_density_method 'not measured'
_exptl_crystal_description prism
_exptl_crystal_F_000 476
_exptl_crystal_size_max .18
_exptl_crystal_size_mid .1
_exptl_crystal_size_min .1
_refine_diff_density_max 0.282
_refine_diff_density_min -0.238
_refine_diff_density_rms 0.051
_refine_ls_extinction_coef 0.0050(15)
_refine_ls_extinction_expression Fc^*^=kFc[1+0.001xFc^2^\l^3^/sin(2\q)]^-1/4^
_refine_ls_extinction_method SHELXL
_refine_ls_goodness_of_fit_ref 1.049
_refine_ls_hydrogen_treatment mixed
_refine_ls_matrix_type full
_refine_ls_number_parameters 120
_refine_ls_number_reflns 1418
_refine_ls_number_restraints 1
_refine_ls_restrained_S_all 1.048
_refine_ls_R_factor_all 0.0296
_refine_ls_R_factor_gt 0.0275
_refine_ls_shift/su_max 0.002
_refine_ls_shift/su_mean 0.000
_refine_ls_structure_factor_coef Fsqd
_refine_ls_weighting_details 'calc w=1/[\s^2^(Fo^2^)+(0.0443P)^2^+0.5086P] where P=(Fo^2^+2Fc^2^)/3'
_refine_ls_weighting_scheme calc
_refine_ls_wR_factor_gt 0.0701
_refine_ls_wR_factor_ref 0.0715
_reflns_number_gt 1322
_reflns_number_total 1418
_reflns_threshold_expression >2sigma(I)
_cod_data_source_file b310392g.txt
_cod_data_source_block 6
_cod_depositor_comments
;
The following automatic conversions were performed:
'_symmetry_cell_setting' value 'Monoclinic' changed to 'monoclinic'
according to '/home/saulius/struct/CIF-dictionaries/cif_core.dic'
dictionary named 'cif_core.dic' version 2.4.1 from 2010-06-29.

Automatic conversion script
Id: cif_fix_enum 1527 2010-12-29 10:47:43Z saulius 
;
_cod_original_sg_symbol_H-M P2/n
_cod_database_code 7013593

loop_
_symmetry_equiv_pos_as_xyz
'x, y, z'
'-x+1/2, y, -z+1/2'
'-x, -y, -z'
'x-1/2, -y, z-1/2'

loop_
_atom_site_label
_atom_site_type_symbol
_atom_site_fract_x
_atom_site_fract_y
_atom_site_fract_z
_atom_site_U_iso_or_equiv
_atom_site_adp_type
_atom_site_occupancy
_atom_site_symmetry_multiplicity
_atom_site_calc_flag
_atom_site_refinement_flags
_atom_site_disorder_assembly
_atom_site_disorder_group
S1 S 0.10168(5) 0.74003(5) 0.39765(4) 0.02130(19) Uani 1 1 d . . .
P1 P 0.06884(5) 0.59912(5) 0.27187(4) 0.01606(19) Uani 1 1 d . . .
C1 C 0.1544(2) 0.4247(2) 0.30520(17) 0.0177(4) Uani 1 1 d . . .
C2 C 0.0920(2) 0.3445(2) 0.37378(18) 0.0209(4) Uani 1 1 d . . .
H2A H 0.0355 0.3921 0.4145 0.025 Uiso 1 1 calc R . .
C3 C 0.1093(2) 0.1946(2) 0.38546(19) 0.0248(5) Uani 1 1 d . . .
H3A H 0.0715 0.1427 0.4380 0.030 Uiso 1 1 calc R . .
C4 C 0.1810(2) 0.1253(2) 0.32030(19) 0.0241(5) Uani 1 1 d . . .
H4A H 0.1851 0.0234 0.3217 0.029 Uiso 1 1 calc R . .
C5 C 0.2500 0.2026(3) 0.2500 0.0213(6) Uani 1 2 d S . .
C10 C 0.2500 0.3572(3) 0.2500 0.0159(6) Uani 1 2 d S . .
O11 O -0.09960(14) 0.56512(15) 0.22913(12) 0.0212(3) Uani 1 1 d . . .
C11 C -0.1645(2) 0.4653(2) 0.13273(19) 0.0278(5) Uani 1 1 d . . .
H11A H -0.2684 0.4587 0.1200 0.042 Uiso 1 1 calc R . .
H11B H -0.1205 0.3703 0.1535 0.042 Uiso 1 1 calc R . .
H11C H -0.1484 0.4994 0.0597 0.042 Uiso 1 1 calc R . .
O12 O 0.10406(14) 0.64182(14) 0.15439(11) 0.0197(3) Uani 1 1 d . . .
C12 C 0.0359(2) 0.7681(2) 0.0884(2) 0.0270(5) Uani 1 1 d . . .
H12A H 0.0683 0.7805 0.0187 0.041 Uiso 1 1 calc R . .
H12B H 0.0624 0.8530 0.1396 0.041 Uiso 1 1 calc R . .
H12C H -0.0692 0.7560 0.0622 0.041 Uiso 1 1 calc R . .
Cl1 Cl 0.27375(7) 0.95928(6) 0.63473(5) 0.0376(2) Uani 1 1 d . . .
C20 C 0.2500 1.0677(3) 0.7500 0.0295(7) Uani 1 2 d SD . .
H20 H 0.1596(16) 1.125(2) 0.717(2) 0.042(7) Uiso 1 1 d D . .

loop_
_atom_site_aniso_label
_atom_site_aniso_U_11
_atom_site_aniso_U_22
_atom_site_aniso_U_33
_atom_site_aniso_U_23
_atom_site_aniso_U_13
_atom_site_aniso_U_12
S1 0.0230(3) 0.0209(3) 0.0201(3) -0.00437(19) 0.0069(2) 0.0006(2)
P1 0.0146(3) 0.0182(3) 0.0159(3) -0.00029(19) 0.0055(2) 0.00069(19)
C1 0.0162(10) 0.0185(10) 0.0170(10) -0.0008(8) 0.0031(8) -0.0022(8)
C2 0.0185(10) 0.0255(11) 0.0190(10) 0.0006(8) 0.0063(8) -0.0002(9)
C3 0.0231(11) 0.0270(11) 0.0239(11) 0.0052(9) 0.0070(9) -0.0030(9)
C4 0.0246(11) 0.0174(10) 0.0281(11) 0.0035(9) 0.0053(9) -0.0020(8)
C5 0.0184(15) 0.0210(15) 0.0207(15) 0.000 0.0010(12) 0.000
C10 0.0131(13) 0.0183(14) 0.0139(13) 0.000 0.0009(11) 0.000
O11 0.0161(7) 0.0265(8) 0.0211(8) -0.0025(6) 0.0059(6) 0.0002(6)
C11 0.0216(11) 0.0329(13) 0.0251(12) -0.0059(9) 0.0022(9) -0.0056(9)
O12 0.0200(7) 0.0221(7) 0.0182(7) 0.0026(6) 0.0079(6) 0.0037(6)
C12 0.0287(12) 0.0277(12) 0.0243(11) 0.0098(9) 0.0078(10) 0.0084(9)
Cl1 0.0453(4) 0.0387(4) 0.0289(3) -0.0023(2) 0.0118(3) 0.0006(3)
C20 0.0335(18) 0.0252(16) 0.0284(17) 0.000 0.0079(14) 0.000

loop_
_atom_type_symbol
_atom_type_description
_atom_type_scat_dispersion_real
_atom_type_scat_dispersion_imag
_atom_type_scat_source
C C 0.0033 0.0016 'International Tables Vol C Tables 4.2.6.8 and 6.1.1.4'
H H 0.0000 0.0000 'International Tables Vol C Tables 4.2.6.8 and 6.1.1.4'
O O 0.0106 0.0060 'International Tables Vol C Tables 4.2.6.8 and 6.1.1.4'
P P 0.1023 0.0942 'International Tables Vol C Tables 4.2.6.8 and 6.1.1.4'
S S 0.1246 0.1234 'International Tables Vol C Tables 4.2.6.8 and 6.1.1.4'
Cl Cl 0.1484 0.1585 'International Tables Vol C Tables 4.2.6.8 and 6.1.1.4'

loop_
_geom_angle_atom_site_label_1
_geom_angle_atom_site_label_2
_geom_angle_atom_site_label_3
_geom_angle
_geom_angle_site_symmetry_1
_geom_angle_site_symmetry_3
_geom_angle_publ_flag
O12 P1 O11 105.13(7) . . ?
O12 P1 C1 101.67(8) . . ?
O11 P1 C1 104.47(8) . . ?
O12 P1 S1 118.44(6) . . ?
O11 P1 S1 106.38(6) . . ?
C1 P1 S1 119.21(7) . . ?
C2 C1 C10 120.07(19) . . ?
C2 C1 P1 110.74(15) . . ?
C10 C1 P1 127.74(15) . . ?
C1 C2 C3 122.22(19) . . ?
C4 C3 C2 118.84(19) . . ?
C3 C4 C5 121.2(2) . . ?
C4 C5 C4 119.2(3) 2 . ?
C4 C5 C10 120.40(13) 2 . ?
C4 C5 C10 120.40(13) . . ?
C5 C10 C1 115.83(12) . . ?
C5 C10 C1 115.83(12) . 2 ?
C1 C10 C1 128.3(2) . 2 ?
C11 O11 P1 121.77(13) . . ?
C12 O12 P1 119.02(13) . . ?
Cl1 C20 Cl1 110.51(17) . 2_556 ?

loop_
_geom_bond_atom_site_label_1
_geom_bond_atom_site_label_2
_geom_bond_distance
_geom_bond_site_symmetry_2
_geom_bond_publ_flag
S1 P1 1.9334(7) . ?
P1 O12 1.5857(14) . ?
P1 O11 1.5927(15) . ?
P1 C1 1.812(2) . ?
C1 C2 1.379(3) . ?
C1 C10 1.443(2) . ?
C2 C3 1.408(3) . ?
C3 C4 1.358(3) . ?
C4 C5 1.421(3) . ?
C5 C4 1.421(3) 2 ?
C5 C10 1.439(4) . ?
C10 C1 1.443(2) 2 ?
O11 C11 1.453(3) . ?
O12 C12 1.451(2) . ?
Cl1 C20 1.7706(19) . ?
C20 Cl1 1.7706(19) 2_556 ?

loop_
_geom_torsion_atom_site_label_1
_geom_torsion_atom_site_label_2
_geom_torsion_atom_site_label_3
_geom_torsion_atom_site_label_4
_geom_torsion
_geom_torsion_site_symmetry_1
_geom_torsion_site_symmetry_2
_geom_torsion_site_symmetry_3
_geom_torsion_site_symmetry_4
_geom_torsion_publ_flag
O12 P1 C1 C2 -156.49(14) . . . . ?
O11 P1 C1 C2 -47.31(15) . . . . ?
S1 P1 C1 C2 71.24(15) . . . . ?
O12 P1 C1 C10 9.61(17) . . . . ?
O11 P1 C1 C10 118.79(15) . . . . ?
S1 P1 C1 C10 -122.66(14) . . . . ?
C10 C1 C2 C3 -4.9(3) . . . . ?
P1 C1 C2 C3 162.40(16) . . . . ?
C1 C2 C3 C4 -4.8(3) . . . . ?
C2 C3 C4 C5 6.0(3) . . . . ?
C3 C4 C5 C4 -177.6(2) . . . 2 ?
C3 C4 C5 C10 2.4(2) . . . . ?
C4 C5 C10 C1 168.42(13) 2 . . . ?
C4 C5 C10 C1 -11.58(13) . . . . ?
C4 C5 C10 C1 -11.58(13) 2 . . 2 ?
C4 C5 C10 C1 168.42(13) . . . 2 ?
C2 C1 C10 C5 12.75(19) . . . . ?
P1 C1 C10 C5 -152.21(11) . . . . ?
C2 C1 C10 C1 -167.25(19) . . . 2 ?
P1 C1 C10 C1 27.79(11) . . . 2 ?
O12 P1 O11 C11 52.12(16) . . . . ?
C1 P1 O11 C11 -54.51(16) . . . . ?
S1 P1 O11 C11 178.53(14) . . . . ?
O11 P1 O12 C12 62.61(15) . . . . ?
C1 P1 O12 C12 171.28(14) . . . . ?
S1 P1 O12 C12 -55.99(15) . . . . ?
